data_2311246
loop_
_publ_author_name
'Mohamed, Shaaban K.'
'Mague, Joel T.'
'Akkurt, Mehmet'
'Hussein, Bahgat R. M.'
'Albayati, Mustafa R.'

_publ_section_title
;
 3,4,6-Tri-amino-N-phenyl-thieno[2,3-b]pyridine-2-carboxamide.
;
_journal_coeditor_code HB7235
_journal_issue 'Pt 7'
_journal_name_full 'Acta crystallographica. Section E, Structure reports online'
_journal_page_first o805
_journal_paper_doi 10.1107/S1600536814013981
_journal_volume 70
_journal_year 2014
_chemical_formula_iupac 'C14 H13 N5 O S'
_chemical_formula_moiety 'C14 H13 N5 O S'
_chemical_formula_sum 'C14 H13 N5 O S'
_chemical_formula_weight 299.36
_chemical_name_systematic
;
3,4,6-Triamino-<i>N</i>-phenylthieno[2,3-<i>b</i>]pyridine-2-carboxamide
;
_space_group_IT_number 14
_space_group_name_Hall '-P 2yn'
_space_group_name_H-M_alt 'P 1 21/n 1'
_symmetry_cell_setting monoclinic
_symmetry_space_group_name_Hall '-P 2yn'
_symmetry_space_group_name_H-M 'P 1 21/n 1'
_atom_sites_solution_hydrogens mixed
_cell_angle_alpha 90
_cell_angle_beta 93.969(2)
_cell_angle_gamma 90
_cell_formula_units_Z 4
_cell_length_a 5.2732(7)
_cell_length_b 21.028(3)
_cell_length_c 11.9777(16)
_cell_measurement_reflns_used 9996
_cell_measurement_temperature 150(2)
_cell_measurement_theta_max 29.1218
_cell_measurement_theta_min 2.5804
_cell_volume 1325.0(3)
_computing_cell_refinement '<i>SAINT</i> (Bruker, 2013)'
_computing_data_collection '<i>APEX2</i> (Bruker, 2013)'
_computing_data_reduction '<i>SAINT</i> (Bruker, 2013)'
_computing_molecular_graphics '<i>DIAMOND</i> (Brandenburg & Putz, 2012)'
_computing_publication_material '<i>SHELXTL</i> (Sheldrick, 2008)'
_computing_structure_refinement '<i>SHELXL2014</i> (Sheldrick, 2008)'
_computing_structure_solution '<i>SHELXT</i> (Bruker, 2013)'
_diffrn_ambient_temperature 150(2)
_diffrn_detector_area_resol_mean 8.3660
_diffrn_measured_fraction_theta_full 0.999
_diffrn_measured_fraction_theta_max 0.981
_diffrn_measurement_device_type 'Bruker SMART APEX CCD'
_diffrn_measurement_method '\f and \w scans'
_diffrn_radiation_monochromator graphite
_diffrn_radiation_type MoK\a
_diffrn_radiation_wavelength 0.71073
_diffrn_reflns_av_R_equivalents 0.0462
_diffrn_reflns_av_sigmaI/netI 0.0283
_diffrn_reflns_limit_h_max 7
_diffrn_reflns_limit_h_min -6
_diffrn_reflns_limit_k_max 28
_diffrn_reflns_limit_k_min -28
_diffrn_reflns_limit_l_max 16
_diffrn_reflns_limit_l_min -16
_diffrn_reflns_number 24103
_diffrn_reflns_reduction_process
;
;
_diffrn_reflns_theta_full 28.50
_diffrn_reflns_theta_max 29.13
_diffrn_reflns_theta_min 1.94
_exptl_absorpt_coefficient_mu 0.251
_exptl_absorpt_correction_T_max 0.98
_exptl_absorpt_correction_T_min 0.85
_exptl_absorpt_correction_type multi-scan
_exptl_absorpt_process_details '(<i>SADABS</i>; Bruker, 2013)'
_exptl_crystal_colour colourless
_exptl_crystal_density_diffrn 1.501
_exptl_crystal_density_method 'Not Measured'
_exptl_crystal_description block
_exptl_crystal_F_000 624
_exptl_crystal_size_max 0.21
_exptl_crystal_size_mid 0.13
_exptl_crystal_size_min 0.09
_refine_diff_density_max 0.423
_refine_diff_density_min -0.252
_refine_ls_extinction_method none
_refine_ls_goodness_of_fit_ref 1.062
_refine_ls_hydrogen_treatment constr
_refine_ls_matrix_type full
_refine_ls_number_parameters 190
_refine_ls_number_reflns 3500
_refine_ls_number_restraints 0
_refine_ls_restrained_S_all 1.062
_refine_ls_R_factor_all 0.0447
_refine_ls_R_factor_gt 0.0372
_refine_ls_shift/su_max 0.001
_refine_ls_shift/su_mean 0.000
_refine_ls_structure_factor_coef Fsqd
_refine_ls_weighting_details 'w=1/[\s^2^(Fo^2^)+(0.0512P)^2^+0.5972P] where P=(Fo^2^+2Fc^2^)/3'
_refine_ls_weighting_scheme calc
_refine_ls_wR_factor_gt 0.0946
_refine_ls_wR_factor_ref 0.1011
_reflns_number_gt 3017
_reflns_number_total 3500
_reflns_threshold_expression I>2\s(I)
_cod_data_source_file hb7235sup1.cif
_cod_data_source_block I
_cod_original_sg_symbol_H-M 'P 21/n'
_cod_database_code 2311246

loop_
_symmetry_equiv_pos_site_id
_symmetry_equiv_pos_as_xyz
1 x,y,z
2 1/2-x,1/2+y,1/2-z
3 -x,-y,-z
4 1/2+x,1/2-y,1/2+z

loop_
_atom_site_aniso_label
_atom_site_aniso_U_11
_atom_site_aniso_U_22
_atom_site_aniso_U_33
_atom_site_aniso_U_12
_atom_site_aniso_U_13
_atom_site_aniso_U_23
S1 0.0174(2) 0.0186(2) 0.0138(2) -0.00320(10) -0.00340(10) 0.00180(10)
O1 0.0273(6) 0.0270(5) 0.0196(5) -0.0099(4) -0.0033(4) 0.0059(4)
N1 0.0165(6) 0.0174(5) 0.0167(5) -0.0011(4) 0.0000(4) 0.0018(4)
N2 0.0234(6) 0.0229(6) 0.0223(6) -0.0066(5) -0.0008(5) 0.0051(5)
N3 0.0243(6) 0.0263(6) 0.0147(5) -0.0084(5) -0.0037(4) 0.0006(5)
N4 0.0256(6) 0.0215(6) 0.0151(5) -0.0059(5) -0.0027(5) 0.0044(4)
N5 0.0211(6) 0.0193(6) 0.0180(5) -0.0064(4) -0.0012(4) 0.0003(4)
C1 0.0152(6) 0.0166(6) 0.0187(6) 0.0005(5) 0.0028(5) -0.0001(5)
C2 0.0155(6) 0.0177(6) 0.0175(6) -0.0021(5) -0.0001(5) -0.0016(5)
C3 0.0162(6) 0.0173(6) 0.0145(6) 0.0001(5) -0.0003(5) -0.0015(5)
C4 0.0168(6) 0.0149(6) 0.0131(6) -0.0007(5) -0.0006(5) -0.0002(4)
C5 0.0141(6) 0.0156(6) 0.0145(6) -0.0001(4) -0.0016(5) -0.0011(4)
C6 0.0178(6) 0.0151(6) 0.0140(5) -0.0009(5) 0.0003(5) -0.0005(4)
C7 0.0181(6) 0.0163(6) 0.0142(6) -0.0020(5) -0.0004(5) 0.0019(5)
C8 0.0160(6) 0.0165(6) 0.0188(6) -0.0012(5) -0.0018(5) 0.0004(5)
C9 0.0162(6) 0.0147(6) 0.0218(6) -0.0004(5) -0.0044(5) 0.0019(5)
C10 0.0169(6) 0.0184(6) 0.0242(7) 0.0010(5) -0.0008(5) 0.0001(5)
C11 0.0158(7) 0.0237(7) 0.0338(8) -0.0020(5) -0.0003(6) 0.0045(6)
C12 0.0206(7) 0.0187(7) 0.0375(8) -0.0043(5) -0.0079(6) 0.0019(6)
C13 0.0246(7) 0.0184(7) 0.0264(7) -0.0003(5) -0.0081(6) -0.0020(5)
C14 0.0201(7) 0.0200(6) 0.0214(6) -0.0009(5) -0.0030(5) 0.0000(5)

loop_
_atom_site_type_symbol
_atom_site_label
_atom_site_fract_x
_atom_site_fract_y
_atom_site_fract_z
_atom_site_U_iso_or_equiv
_atom_site_thermal_displace_type
_atom_site_calc_flag
_atom_site_refinement_flags
_atom_site_occupancy
S S1 0.40493(6) 0.35471(2) 0.83539(3) 0.01680(10) Uani d . 1.000
O O1 0.6615(2) 0.47538(5) 0.61593(8) 0.0249(3) Uani d . 1.000
N N1 0.0339(2) 0.26672(5) 0.82888(9) 0.0169(3) Uani d . 1.000
N N2 -0.2636(2) 0.18599(6) 0.82055(10) 0.0230(3) Uani d . 1.000
N N3 -0.1968(2) 0.31627(6) 0.49527(10) 0.0220(3) Uani d . 1.000
N N4 0.2168(2) 0.41258(6) 0.52579(9) 0.0209(3) Uani d . 1.000
N N5 0.7313(2) 0.47187(6) 0.80636(10) 0.0196(3) Uani d . 1.000
C C1 -0.1541(3) 0.23617(6) 0.76882(11) 0.0168(3) Uani d . 1.000
C C2 -0.2385(3) 0.25273(6) 0.65898(11) 0.0170(3) Uani d . 1.000
C C3 -0.1212(3) 0.30131(6) 0.60362(11) 0.0161(3) Uani d . 1.000
C C4 0.0807(2) 0.33451(6) 0.66470(10) 0.0150(3) Uani d . 1.000
C C5 0.1430(2) 0.31391(6) 0.77427(10) 0.0149(3) Uani d . 1.000
C C6 0.2455(3) 0.38441(6) 0.63091(11) 0.0157(3) Uani d . 1.000
C C7 0.4308(3) 0.40001(6) 0.71359(10) 0.0163(3) Uani d . 1.000
C C8 0.6148(3) 0.45111(6) 0.70611(11) 0.0172(3) Uani d . 1.000
C C9 0.9058(3) 0.52266(6) 0.82104(11) 0.0178(3) Uani d . 1.000
C C10 1.0866(3) 0.53587(7) 0.74444(12) 0.0199(4) Uani d . 1.000
C C11 1.2629(3) 0.58416(7) 0.76735(14) 0.0245(4) Uani d . 1.000
C C12 1.2616(3) 0.61978(7) 0.86512(14) 0.0261(4) Uani d . 1.000
C C13 1.0791(3) 0.60708(7) 0.94063(13) 0.0236(4) Uani d . 1.000
C C14 0.9013(3) 0.55895(7) 0.91876(12) 0.0207(4) Uani d . 1.000
H H2 -0.37710 0.23050 0.62220 0.0200 Uiso c RU 1.000
H H2A -0.17740 0.16940 0.88230 0.0280 Uiso d RU 1.000
H H2B -0.36030 0.15820 0.77790 0.0280 Uiso d RU 1.000
H H3A -0.29050 0.28560 0.45810 0.0260 Uiso d RU 1.000
H H3B -0.07270 0.33330 0.45530 0.0260 Uiso d RU 1.000
H H4A 0.05280 0.42370 0.50670 0.0250 Uiso d RU 1.000
H H4B 0.33410 0.44320 0.51430 0.0250 Uiso d RU 1.000
H H5A 0.66340 0.45840 0.87010 0.0230 Uiso d RU 1.000
H H10 1.08930 0.51200 0.67710 0.0240 Uiso c RU 1.000
H H11 1.38620 0.59300 0.71530 0.0290 Uiso c RU 1.000
H H12 1.38390 0.65240 0.88020 0.0310 Uiso c RU 1.000
H H13 1.07580 0.63140 1.00740 0.0280 Uiso c RU 1.000
H H14 0.77650 0.55070 0.97040 0.0250 Uiso c RU 1.000

loop_
_atom_type_symbol
_atom_type_description
_atom_type_scat_dispersion_real
_atom_type_scat_dispersion_imag
_atom_type_scat_source
C C 0.0033 0.0016 ' International Tables Vol C Tables 4.2.6.8 and 6.1.1.4'
H H 0.0000 0.0000 ' International Tables Vol C Tables 4.2.6.8 and 6.1.1.4'
N N 0.0061 0.0033 ' International Tables Vol C Tables 4.2.6.8 and 6.1.1.4'
O O 0.0106 0.0060 ' International Tables Vol C Tables 4.2.6.8 and 6.1.1.4'
S S 0.1246 0.1234 ' International Tables Vol C Tables 4.2.6.8 and 6.1.1.4'

loop_
_geom_angle_atom_site_label_1
_geom_angle_atom_site_label_2
_geom_angle_atom_site_label_3
_geom_angle
_geom_angle_publ_flag
C5 S1 C7 91.32(6) no
C1 N1 C5 114.68(11) no
C8 N5 C9 126.43(12) no
C1 N2 H2B 119.00 no
H2A N2 H2B 116.00 no
C1 N2 H2A 117.00 no
C3 N3 H3B 115.00 no
H3A N3 H3B 114.00 no
C3 N3 H3A 114.00 no
C6 N4 H4B 114.00 no
H4A N4 H4B 115.00 no
C6 N4 H4A 112.00 no
C9 N5 H5A 115.00 no
C8 N5 H5A 117.00 no
N1 C1 C2 123.80(12) no
N2 C1 C2 119.90(13) no
N1 C1 N2 116.30(12) no
C1 C2 C3 120.54(13) no
N3 C3 C4 122.04(12) no
N3 C3 C2 120.86(13) no
C2 C3 C4 117.10(12) no
C5 C4 C6 112.49(11) no
C3 C4 C6 130.89(12) no
C3 C4 C5 116.52(11) no
S1 C5 C4 111.67(9) no
N1 C5 C4 127.31(11) no
S1 C5 N1 120.92(9) no
N4 C6 C4 122.39(12) no
N4 C6 C7 125.12(13) no
C4 C6 C7 112.50(11) no
C6 C7 C8 124.95(12) no
S1 C7 C6 112.03(10) no
S1 C7 C8 122.86(10) no
O1 C8 N5 121.75(13) no
O1 C8 C7 122.24(12) no
N5 C8 C7 116.00(11) no
C10 C9 C14 119.56(13) no
N5 C9 C10 122.49(12) no
N5 C9 C14 117.90(13) no
C9 C10 C11 119.54(13) no
C10 C11 C12 121.14(15) no
C11 C12 C13 119.21(14) no
C12 C13 C14 120.29(14) no
C9 C14 C13 120.26(14) no
C1 C2 H2 120.00 no
C3 C2 H2 120.00 no
C9 C10 H10 120.00 no
C11 C10 H10 120.00 no
C10 C11 H11 119.00 no
C12 C11 H11 119.00 no
C11 C12 H12 120.00 no
C13 C12 H12 120.00 no
C12 C13 H13 120.00 no
C14 C13 H13 120.00 no
C9 C14 H14 120.00 no
C13 C14 H14 120.00 no

loop_
_geom_bond_atom_site_label_1
_geom_bond_atom_site_label_2
_geom_bond_distance
_geom_bond_publ_flag
S1 C5 1.7435(12) no
S1 C7 1.7555(13) no
O1 C8 1.2348(17) no
N1 C1 1.3470(18) no
N1 C5 1.3400(16) no
N2 C1 1.3712(18) no
N3 C3 1.3677(18) no
N4 C6 1.3902(17) no
N5 C8 1.3812(18) no
N5 C9 1.4128(18) no
N2 H2B 0.9100 no
N2 H2A 0.9100 no
N3 H3B 0.9100 no
N3 H3A 0.9100 no
N4 H4A 0.9100 no
N4 H4B 0.9100 no
N5 H5A 0.9100 no
C1 C2 1.4033(19) no
C2 C3 1.3866(19) no
C3 C4 1.4312(19) no
C4 C6 1.4383(18) no
C4 C5 1.3994(17) no
C6 C7 1.382(2) no
C7 C8 1.455(2) no
C9 C10 1.396(2) no
C9 C14 1.399(2) no
C10 C11 1.391(2) no
C11 C12 1.391(2) no
C12 C13 1.391(2) no
C13 C14 1.392(2) no
C2 H2 0.9500 no
C10 H10 0.9500 no
C11 H11 0.9500 no
C12 H12 0.9500 no
C13 H13 0.9500 no
C14 H14 0.9500 no

loop_
_geom_hbond_atom_site_label_D
_geom_hbond_atom_site_label_H
_geom_hbond_atom_site_label_A
_geom_hbond_site_symmetry_A
_geom_hbond_distance_DH
_geom_hbond_distance_HA
_geom_hbond_distance_DA
_geom_hbond_angle_DHA
_geom_hbond_publ_flag
N2 H2A N4 4_455 0.91 2.52 3.2226(17) 134 yes
N3 H3A N1 4_454 0.91 2.07 2.9398(17) 161 yes
N3 H3B N4 . 0.91 2.38 2.9802(17) 124 yes
N3 H3B N2 4_554 0.91 2.41 3.2034(16) 146 yes
N4 H4B O1 . 0.91 2.15 2.8387(16) 132 yes
N4 H4B O1 3_666 0.91 2.32 2.9991(16) 132 yes
N2 H2B Cg3 2_546 0.91 2.56 3.4662(14) 173 yes

loop_
_geom_torsion_atom_site_label_1
_geom_torsion_atom_site_label_2
_geom_torsion_atom_site_label_3
_geom_torsion_atom_site_label_4
_geom_torsion
_geom_torsion_publ_flag
C7 S1 C5 N1 176.86(11) no
C7 S1 C5 C4 0.24(10) no
C5 S1 C7 C6 0.35(11) no
C5 S1 C7 C8 175.81(12) no
C5 N1 C1 N2 177.57(11) no
C5 N1 C1 C2 -1.99(19) no
C1 N1 C5 S1 -175.21(10) no
C1 N1 C5 C4 0.84(18) no
C9 N5 C8 O1 2.2(2) no
C9 N5 C8 C7 -176.62(13) no
C8 N5 C9 C10 -36.6(2) no
C8 N5 C9 C14 146.03(14) no
N1 C1 C2 C3 2.8(2) no
N2 C1 C2 C3 -176.78(13) no
C1 C2 C3 N3 177.76(13) no
C1 C2 C3 C4 -2.1(2) no
N3 C3 C4 C5 -178.88(12) no
N3 C3 C4 C6 -2.9(2) no
C2 C3 C4 C5 1.00(18) no
C2 C3 C4 C6 176.98(14) no
C3 C4 C5 S1 175.96(9) no
C3 C4 C5 N1 -0.39(19) no
C6 C4 C5 S1 -0.75(14) no
C6 C4 C5 N1 -177.10(12) no
C3 C4 C6 N4 4.6(2) no
C3 C4 C6 C7 -175.08(13) no
C5 C4 C6 N4 -179.26(12) no
C5 C4 C6 C7 1.02(16) no
N4 C6 C7 S1 179.46(11) no
N4 C6 C7 C8 4.1(2) no
C4 C6 C7 S1 -0.83(15) no
C4 C6 C7 C8 -176.18(13) no
S1 C7 C8 O1 167.43(11) no
S1 C7 C8 N5 -13.78(18) no
C6 C7 C8 O1 -17.7(2) no
C6 C7 C8 N5 161.09(14) no
N5 C9 C10 C11 -176.08(14) no
C14 C9 C10 C11 1.2(2) no
N5 C9 C14 C13 176.12(13) no
C10 C9 C14 C13 -1.3(2) no
C9 C10 C11 C12 -0.3(2) no
C10 C11 C12 C13 -0.6(2) no
C11 C12 C13 C14 0.5(2) no
C12 C13 C14 C9 0.5(2) no
